data_4032303
loop_
_publ_author_name
'Sharma, Nitika'
'Peddinti, Rama Krishna'

_publ_section_title
;
 BF3&#x00B7;OEt2 Mediated Regioselective Reaction of Electron-Rich Arenes
 with 3-Ylidene Oxindoles.
;
_journal_issue 2
_journal_name_full 'The Journal of organic chemistry'
_journal_page_first 918
_journal_page_last 924
_journal_paper_doi 10.1021/acs.joc.6b02395
_journal_volume 82
_journal_year 2017
_chemical_formula_moiety 'C25 H21 Cl N O5'
_chemical_formula_sum 'C25 H21 Cl0 N O5'
_chemical_formula_weight 451.88
_chemical_name_systematic
;
 ?
;
_space_group_IT_number 2
_symmetry_cell_setting triclinic
_symmetry_space_group_name_Hall '-P 1'
_symmetry_space_group_name_H-M 'P -1'
_atom_sites_solution_hydrogens geom
_atom_sites_solution_primary direct
_atom_sites_solution_secondary difmap
_audit_creation_method SHELXL-97
_cell_angle_alpha 74.1160(10)
_cell_angle_beta 87.3850(10)
_cell_angle_gamma 86.0610(10)
_cell_formula_units_Z 2
_cell_length_a 8.50390(10)
_cell_length_b 10.8920(2)
_cell_length_c 12.5327(2)
_cell_measurement_reflns_used 2688
_cell_measurement_temperature 296(2)
_cell_measurement_theta_max 24.280
_cell_measurement_theta_min 1.95
_cell_volume 1113.44(3)
_computing_cell_refinement 'Bruker Kappa Apex'
_computing_data_collection 'Bruker Kappa Apex'
_computing_data_reduction 'Bruker SAINT'
_computing_molecular_graphics 'Bruker SHELXTL'
_computing_publication_material 'Bruker SHELXTL'
_computing_structure_refinement 'SHELXL-97 (Sheldrick, 1997)'
_computing_structure_solution SHELXS-97
_diffrn_ambient_temperature 296(2)
_diffrn_measured_fraction_theta_full 0.994
_diffrn_measured_fraction_theta_max 0.994
_diffrn_measurement_device_type 'CCD area detector'
_diffrn_measurement_method 'phi omega scans'
_diffrn_radiation_monochromator graphite
_diffrn_radiation_source 'fine-focus sealed tube'
_diffrn_radiation_type MoK\a
_diffrn_radiation_wavelength 0.71073
_diffrn_reflns_av_R_equivalents 0.0239
_diffrn_reflns_av_sigmaI/netI 0.0208
_diffrn_reflns_limit_h_max 9
_diffrn_reflns_limit_h_min -9
_diffrn_reflns_limit_k_max 12
_diffrn_reflns_limit_k_min -12
_diffrn_reflns_limit_l_max 14
_diffrn_reflns_limit_l_min -14
_diffrn_reflns_number 13882
_diffrn_reflns_theta_full 24.28
_diffrn_reflns_theta_max 24.28
_diffrn_reflns_theta_min 1.95
_diffrn_standards_number 292
_exptl_absorpt_coefficient_mu 0.208
_exptl_absorpt_correction_T_max 0.953
_exptl_absorpt_correction_T_min 0.953
_exptl_absorpt_correction_type multi-scan
_exptl_absorpt_process_details '(SADABS; Bruker, 2000)'
_exptl_crystal_colour white
_exptl_crystal_density_diffrn 1.345
_exptl_crystal_density_method 'not measured'
_exptl_crystal_description square
_exptl_crystal_F_000 470
_exptl_crystal_size_max 0.23
_exptl_crystal_size_mid 0.23
_exptl_crystal_size_min 0.23
_refine_diff_density_max 0.906
_refine_diff_density_min -1.145
_refine_diff_density_rms 0.073
_refine_ls_extinction_coef 470.52
_refine_ls_extinction_method SHELXL
_refine_ls_goodness_of_fit_ref 1.075
_refine_ls_hydrogen_treatment mixed
_refine_ls_matrix_type full
_refine_ls_number_parameters 292
_refine_ls_number_reflns 3595
_refine_ls_number_restraints 0
_refine_ls_restrained_S_all 1.075
_refine_ls_R_factor_all 0.1175
_refine_ls_R_factor_gt 0.0941
_refine_ls_shift/su_max 0.057
_refine_ls_shift/su_mean 0.010
_refine_ls_structure_factor_coef Fsqd
_refine_ls_weighting_details 'calc w=1/[\s^2^(Fo^2^)+(0.1259P)^2^+2.3093P] where P=(Fo^2^+2Fc^2^)/3'
_refine_ls_weighting_scheme calc
_refine_ls_wR_factor_gt 0.2681
_refine_ls_wR_factor_ref 0.2912
_reflns_number_gt 2688
_reflns_number_total 3616
_reflns_threshold_expression >2sigma(I)
_cod_data_source_file jo6b02395_si_002.cif
_cod_data_source_block shelx
_cod_original_sg_symbol_H-M P-1
_cod_database_code 4032303

loop_
_symmetry_equiv_pos_as_xyz
'x, y, z'
'-x, -y, -z'

loop_
_atom_site_label
_atom_site_type_symbol
_atom_site_fract_x
_atom_site_fract_y
_atom_site_fract_z
_atom_site_U_iso_or_equiv
_atom_site_adp_type
_atom_site_occupancy
_atom_site_symmetry_multiplicity
_atom_site_calc_flag
_atom_site_refinement_flags
C30 C 1.1756(18) 0.6792(15) -0.1318(13) 0.209(6) Uiso 1 1 d .
H30A H 1.1861 0.7437 -0.2010 0.313 Uiso 1 1 calc R
H30B H 1.1204 0.6100 -0.1431 0.313 Uiso 1 1 calc R
H30C H 1.2783 0.6478 -0.1042 0.313 Uiso 1 1 calc R
H1 H 0.653(9) 0.941(7) 0.541(6) 0.11(3) Uiso 1 1 d .
H36 H 0.620(5) 0.848(4) 0.220(4) 0.046(12) Uiso 1 1 d .
H35 H 0.793(6) 0.981(5) 0.253(4) 0.083(15) Uiso 1 1 d .
Cl1 Cl 0.3407(2) 0.30376(18) 0.15830(16) 0.1014(7) Uani 1 1 d .
N1 N 0.6990(5) 0.9227(4) 0.4892(4) 0.0648(12) Uani 1 1 d .
C11 C 0.5774(5) 0.5914(4) 0.2840(4) 0.0498(10) Uani 1 1 d .
C7 C 0.7697(6) 0.8990(4) 0.3132(4) 0.0549(11) Uani 1 1 d .
O1 O 0.5060(5) 0.9790(4) 0.3582(3) 0.0811(12) Uani 1 1 d .
C6 C 0.9046(6) 0.8568(4) 0.3916(4) 0.0569(12) Uani 1 1 d .
O2 O 0.6447(5) 0.6733(4) 0.4294(3) 0.0820(12) Uani 1 1 d .
C1 C 0.8548(6) 0.8741(4) 0.4942(4) 0.0590(12) Uani 1 1 d .
C9 C 0.7124(6) 0.8066(4) 0.2514(4) 0.0528(11) Uani 1 1 d .
C8 C 0.6405(6) 0.9384(5) 0.3873(5) 0.0616(13) Uani 1 1 d .
C12 C 0.5472(6) 0.4729(4) 0.3539(4) 0.0577(12) Uani 1 1 d .
H12 H 0.5758 0.4531 0.4277 0.069 Uiso 1 1 calc R
C16 C 0.5329(6) 0.6198(5) 0.1738(4) 0.0604(12) Uani 1 1 d .
H16 H 0.5525 0.6990 0.1253 0.072 Uiso 1 1 calc R
C10 C 0.6478(5) 0.6874(4) 0.3302(4) 0.0541(11) Uani 1 1 d .
O4 O 0.9320(5) 0.6008(4) 0.2907(5) 0.0991(15) Uani 1 1 d .
C17 C 0.8281(6) 0.7805(5) 0.1646(4) 0.0597(13) Uani 1 1 d .
C5 C 1.0603(6) 0.8180(5) 0.3755(5) 0.0677(14) Uani 1 1 d .
H5 H 1.0961 0.8083 0.3068 0.081 Uiso 1 1 calc R
O3 O 0.7161(7) 0.9615(6) 0.0407(4) 0.1117(17) Uani 1 1 d .
C4 C 1.1620(7) 0.7937(5) 0.4631(6) 0.0799(17) Uani 1 1 d .
H4 H 1.2668 0.7678 0.4529 0.096 Uiso 1 1 calc R
C13 C 0.4760(6) 0.3835(5) 0.3168(4) 0.0637(13) Uani 1 1 d .
H13 H 0.4570 0.3037 0.3646 0.076 Uiso 1 1 calc R
C2 C 0.9547(7) 0.8492(5) 0.5814(5) 0.0736(15) Uani 1 1 d .
H2 H 0.9199 0.8600 0.6499 0.088 Uiso 1 1 calc R
C15 C 0.4602(6) 0.5311(5) 0.1364(4) 0.0683(14) Uani 1 1 d .
H15 H 0.4294 0.5504 0.0632 0.082 Uiso 1 1 calc R
C18 C 0.8250(8) 0.8611(8) 0.0567(5) 0.0855(19) Uani 1 1 d .
C19 C 0.9358(7) 0.6775(7) 0.1847(7) 0.087(2) Uani 1 1 d .
C3 C 1.1101(8) 0.8074(5) 0.5644(6) 0.0812(17) Uani 1 1 d .
H3 H 1.1795 0.7885 0.6227 0.097 Uiso 1 1 calc R
C14 C 0.4334(6) 0.4139(5) 0.2084(5) 0.0634(13) Uani 1 1 d .
C20 C 0.9289(12) 0.8334(12) -0.0252(6) 0.140(5) Uani 1 1 d .
H20 H 0.9260 0.8865 -0.0973 0.167 Uiso 1 1 calc R
C22 C 1.0340(14) 0.7300(19) -0.0005(14) 0.198(9) Uani 1 1 d .
C21 C 1.0350(9) 0.6532(10) 0.1014(11) 0.140(4) Uani 1 1 d .
H21 H 1.1041 0.5810 0.1175 0.168 Uiso 1 1 calc R
C28 C 1.0575(10) 0.5052(8) 0.3288(11) 0.162(5) Uani 1 1 d .
H28A H 1.0365 0.4600 0.4049 0.243 Uiso 1 1 calc R
H28B H 1.1555 0.5458 0.3230 0.243 Uiso 1 1 calc R
H28C H 1.0642 0.4462 0.2841 0.243 Uiso 1 1 calc R
C29 C 0.7044(13) 1.0447(11) -0.0697(7) 0.178(5) Uani 1 1 d .
H29A H 0.6237 1.1111 -0.0707 0.266 Uiso 1 1 calc R
H29B H 0.6781 0.9965 -0.1194 0.266 Uiso 1 1 calc R
H29C H 0.8035 1.0822 -0.0929 0.266 Uiso 1 1 calc R
O5 O 1.1219(14) 0.7125(18) -0.0829(12) 0.431(15) Uani 1 1 d .

loop_
_atom_site_aniso_label
_atom_site_aniso_U_11
_atom_site_aniso_U_22
_atom_site_aniso_U_33
_atom_site_aniso_U_23
_atom_site_aniso_U_13
_atom_site_aniso_U_12
Cl1 0.1111(13) 0.1054(13) 0.1084(14) -0.0556(11) 0.0050(10) -0.0462(10)
N1 0.067(3) 0.061(3) 0.077(3) -0.039(2) 0.015(2) -0.008(2)
C11 0.049(2) 0.053(3) 0.048(2) -0.017(2) 0.0109(19) -0.0043(19)
C7 0.057(3) 0.047(3) 0.062(3) -0.019(2) 0.012(2) -0.005(2)
O1 0.069(2) 0.091(3) 0.096(3) -0.050(2) 0.007(2) 0.010(2)
C6 0.059(3) 0.042(2) 0.073(3) -0.022(2) 0.010(2) -0.011(2)
O2 0.126(3) 0.075(2) 0.052(2) -0.0251(18) 0.023(2) -0.043(2)
C1 0.067(3) 0.042(2) 0.074(3) -0.024(2) 0.007(3) -0.011(2)
C9 0.050(3) 0.052(3) 0.060(3) -0.022(2) 0.014(2) -0.007(2)
C8 0.061(3) 0.052(3) 0.079(4) -0.031(2) 0.008(3) -0.001(2)
C12 0.068(3) 0.056(3) 0.052(3) -0.020(2) 0.010(2) -0.006(2)
C16 0.064(3) 0.059(3) 0.056(3) -0.012(2) 0.005(2) -0.010(2)
C10 0.059(3) 0.054(3) 0.051(3) -0.017(2) 0.011(2) -0.007(2)
O4 0.068(3) 0.066(3) 0.168(5) -0.043(3) 0.001(3) 0.007(2)
C17 0.057(3) 0.068(3) 0.062(3) -0.031(2) 0.018(2) -0.019(2)
C5 0.061(3) 0.057(3) 0.089(4) -0.026(3) 0.012(3) -0.011(2)
O3 0.112(4) 0.127(4) 0.076(3) 0.015(3) -0.007(3) -0.042(3)
C4 0.062(3) 0.066(3) 0.114(5) -0.030(3) 0.001(3) -0.005(3)
C13 0.073(3) 0.054(3) 0.066(3) -0.020(2) 0.014(3) -0.015(2)
C2 0.091(4) 0.055(3) 0.081(4) -0.027(3) 0.003(3) -0.013(3)
C15 0.069(3) 0.084(4) 0.055(3) -0.022(3) -0.005(2) -0.013(3)
C18 0.080(4) 0.125(6) 0.059(3) -0.029(4) 0.015(3) -0.053(4)
C19 0.060(3) 0.085(4) 0.141(6) -0.072(5) 0.027(4) -0.019(3)
C3 0.083(4) 0.059(3) 0.100(5) -0.017(3) -0.019(4) -0.006(3)
C14 0.055(3) 0.069(3) 0.076(4) -0.035(3) 0.009(2) -0.011(2)
C20 0.130(7) 0.256(13) 0.063(4) -0.076(6) 0.053(5) -0.129(8)
C22 0.114(8) 0.34(2) 0.237(15) -0.233(17) 0.127(10) -0.123(11)
C21 0.067(4) 0.176(9) 0.239(12) -0.164(10) 0.065(7) -0.033(5)
C28 0.093(6) 0.083(5) 0.310(15) -0.061(7) -0.030(7) 0.034(4)
C29 0.196(10) 0.203(11) 0.095(6) 0.056(6) -0.045(6) -0.110(9)
O5 0.261(12) 0.79(4) 0.47(2) -0.54(3) 0.281(15) -0.295(18)

loop_
_atom_type_symbol
_atom_type_description
_atom_type_scat_dispersion_real
_atom_type_scat_dispersion_imag
_atom_type_scat_source
C C 0.0033 0.0016 'International Tables Vol C Tables 4.2.6.8 and 6.1.1.4'
H H 0.0000 0.0000 'International Tables Vol C Tables 4.2.6.8 and 6.1.1.4'
N N 0.0061 0.0033 'International Tables Vol C Tables 4.2.6.8 and 6.1.1.4'
O O 0.0106 0.0060 'International Tables Vol C Tables 4.2.6.8 and 6.1.1.4'
Cl Cl 0.1484 0.1585 'International Tables Vol C Tables 4.2.6.8 and 6.1.1.4'

loop_
_geom_angle_atom_site_label_1
_geom_angle_atom_site_label_2
_geom_angle_atom_site_label_3
_geom_angle
C8 N1 C1 111.4(4)
C12 C11 C16 118.6(4)
C12 C11 C10 119.1(4)
C16 C11 C10 122.2(4)
C6 C7 C8 102.0(4)
C6 C7 C9 119.8(4)
C8 C7 C9 112.1(4)
C5 C6 C1 119.4(5)
C5 C6 C7 132.1(5)
C1 C6 C7 108.2(4)
C2 C1 N1 128.5(5)
C2 C1 C6 121.7(5)
N1 C1 C6 109.7(5)
C17 C9 C10 114.3(4)
C17 C9 C7 113.9(4)
C10 C9 C7 112.4(4)
O1 C8 N1 126.2(5)
O1 C8 C7 125.2(5)
N1 C8 C7 108.6(5)
C13 C12 C11 121.4(5)
C15 C16 C11 120.3(5)
O2 C10 C11 119.8(4)
O2 C10 C9 120.5(4)
C11 C10 C9 119.5(4)
C19 O4 C28 120.2(7)
C19 C17 C18 117.0(6)
C19 C17 C9 123.3(5)
C18 C17 C9 119.7(5)
C4 C5 C6 119.1(5)
C18 O3 C29 117.1(8)
C3 C4 C5 120.8(6)
C14 C13 C12 118.8(5)
C1 C2 C3 118.0(6)
C14 C15 C16 119.4(5)
O3 C18 C17 114.9(5)
O3 C18 C20 125.6(8)
C17 C18 C20 119.5(8)
O4 C19 C17 114.7(5)
O4 C19 C21 123.7(8)
C17 C19 C21 121.6(9)
C4 C3 C2 120.9(6)
C13 C14 C15 121.6(5)
C13 C14 Cl1 120.2(4)
C15 C14 Cl1 118.2(4)
C22 C20 C18 121.0(10)
O5 C22 C21 125.0(19)
O5 C22 C20 115.6(19)
C21 C22 C20 119.2(8)
C22 C21 C19 121.6(11)
C30 O5 C22 165(2)

loop_
_geom_bond_atom_site_label_1
_geom_bond_atom_site_label_2
_geom_bond_distance
C30 O5 0.888(15)
Cl1 C14 1.744(5)
N1 C8 1.354(7)
N1 C1 1.390(7)
C11 C12 1.381(6)
C11 C16 1.395(7)
C11 C10 1.495(6)
C7 C6 1.509(7)
C7 C8 1.521(7)
C7 C9 1.542(6)
O1 C8 1.232(6)
C6 C5 1.385(7)
C6 C1 1.393(7)
O2 C10 1.210(5)
C1 C2 1.372(8)
C9 C17 1.505(6)
C9 C10 1.519(6)
C12 C13 1.373(7)
C16 C15 1.374(7)
O4 C19 1.363(9)
O4 C28 1.440(8)
C17 C19 1.373(8)
C17 C18 1.398(8)
C5 C4 1.386(8)
O3 C18 1.361(9)
O3 C29 1.436(8)
C4 C3 1.368(9)
C13 C14 1.368(7)
C2 C3 1.394(8)
C15 C14 1.373(7)
C18 C20 1.405(11)
C19 C21 1.382(10)
C20 C22 1.36(2)
C22 O5 1.296(11)
C22 C21 1.32(2)
